data_1534167
loop_
_publ_author_name
'Artem'eva, M.Yu.'
'Mikhailov, Yu.N.'
'Serezhkin, V.N.'
'Gorbunova, Yu.E.'
'Serezhkina, L.B.'

_publ_section_title
;
 Crystal structure of N H4 ((U O2)2 (C2 O4)2 (O H)) * 2(H2 O)
;
_journal_name_full 'Zhurnal Neorganicheskoi Khimii'
_journal_page_first 1473
_journal_page_last 1475
_journal_volume 48
_journal_year 2003
_chemical_formula_sum 'C4 H9 N O15 U2'
_chemical_name_systematic '(N H4) ((U O2)2 (C2 O4)2 (O H)) (H2 O)2'
_space_group_IT_number 11
_symmetry_space_group_name_Hall '-P 2yb'
_symmetry_space_group_name_H-M 'P 1 21/m 1'
_cell_angle_alpha 90
_cell_angle_beta 90.64
_cell_angle_gamma 90
_cell_formula_units_Z 2
_cell_length_a 5.65
_cell_length_b 13.628
_cell_length_c 9.498
_cell_volume 731.283
_citation_journal_id_ASTM ZNOKAQ
_cod_data_source_file Artemeva_ZNOKAQ_2003_490.cif
_cod_data_source_block C4H9N1O15U2
_cod_original_cell_volume 731.2833
_cod_original_formula_sum 'C4 H9 N1 O15 U2'
_cod_database_code 1534167

loop_
_symmetry_equiv_pos_as_xyz
x,y,z
-x,y+1/2,-z
-x,-y,-z
x,-y-1/2,z

loop_
_atom_site_label
_atom_site_type_symbol
_atom_site_fract_x
_atom_site_fract_y
_atom_site_fract_z
_atom_site_occupancy
_atom_site_U_iso_or_equiv
O4 O-2 0.106 0.25 0.186 1 0.0
O8 O-2 0.202 0.25 -0.2388 1 0.0
C1 C+3 -0.043 0.051 0.519 1 0.0
O2 O-2 0.419 -0.0533 0.1514 1 0.0
C2 C+3 0.509 -0.0484 0.038 1 0.0
N1 N-3 0.206 0.25 0.055 1 0.0
O6 O-2 0.387 0.1166 0.0151 1 0.0
O7 O-2 0.168 -0.0561 0.3798 1 0.0
O3 O-2 0.473 0.127 0.338 1 0.0
U1 U+6 0.21121 0.08992 0.23506 1 0.0
O5 O-2 -0.058 0.0538 0.1361 1 0.0
O9 O-2 -0.381 0.25 0.608 1 0.0
O1 O-2 0.011 0.1209 0.441 1 0.0
